data_8106980
loop_
_publ_author_name
'Li, Guan Feng'
'Liu, Qiu Xia'
'Li, Rong Fang'
'Feng, Xun'

_publ_section_title
;
 Crystal structure of
 catena-poly[tetraaqua(\m2-4,4&#x2032;(E)-ethene-1,2-diyldipyridine-\k2
 N:N&#x2032;)nickel(II)]
 bis(6-methyl-2-oxo-1,2-dihydro-pyridine-4-carboxylate) pentahydrate,
 C26H42N4O15Ni
;
_journal_issue 3
_journal_name_full 'Zeitschrift f\"ur Kristallographie - New Crystal Structures'
_journal_page_first 695
_journal_page_last 697
_journal_paper_doi 10.1515/ncrs-2015-0238
_journal_volume 231
_journal_year 2016
_chemical_formula_sum 'C26 H40 N4 Ni O15'
_chemical_formula_weight 707.33
_space_group_IT_number 2
_space_group_name_Hall '-P 1'
_space_group_name_H-M_alt 'P -1'
_symmetry_cell_setting triclinic
_symmetry_space_group_name_H-M 'P -1'
_atom_sites_solution_hydrogens geom
_atom_sites_solution_primary direct
_atom_sites_solution_secondary difmap
_cell_angle_alpha 71.4300(10)
_cell_angle_beta 79.5680(10)
_cell_angle_gamma 85.6210(10)
_cell_formula_units_Z 1
_cell_length_a 6.9662(8)
_cell_length_b 9.0381(10)
_cell_length_c 13.4863(15)
_cell_measurement_reflns_used 3787
_cell_measurement_temperature 293(2)
_cell_measurement_theta_max 29.872
_cell_measurement_theta_min 2.983
_cell_volume 791.44(15)
_computing_structure_refinement 'SHELXL-97 (Sheldrick, 1997)'
_computing_structure_solution 'SHELXS-97 (Sheldrick, 1990)'
_diffrn_ambient_temperature 293(2)
_diffrn_measured_fraction_theta_full 0.985
_diffrn_measured_fraction_theta_max 0.985
_diffrn_measurement_device_type 'Bruker SMART APEX diffractometer'
_diffrn_measurement_method '\f and \w scans'
_diffrn_radiation_monochromator graphite
_diffrn_radiation_source 'fine-focus sealed tube'
_diffrn_radiation_type MoK\a
_diffrn_radiation_wavelength 0.71073
_diffrn_reflns_av_R_equivalents 0.0169
_diffrn_reflns_av_sigmaI/netI 0.0288
_diffrn_reflns_limit_h_max 8
_diffrn_reflns_limit_h_min -8
_diffrn_reflns_limit_k_max 11
_diffrn_reflns_limit_k_min -11
_diffrn_reflns_limit_l_max 17
_diffrn_reflns_limit_l_min -17
_diffrn_reflns_number 7069
_diffrn_reflns_theta_full 27.50
_diffrn_reflns_theta_max 27.50
_diffrn_reflns_theta_min 2.42
_exptl_absorpt_coefficient_mu 0.690
_exptl_absorpt_correction_T_max 0.9108
_exptl_absorpt_correction_T_min 0.7780
_exptl_absorpt_correction_type multi-scan
_exptl_absorpt_process_details 'SADABS; Bruker, 2000'
_exptl_crystal_colour blue
_exptl_crystal_density_diffrn 1.484
_exptl_crystal_density_method 'not measured'
_exptl_crystal_description block
_exptl_crystal_F_000 372
_exptl_crystal_size_max 0.32
_exptl_crystal_size_mid 0.22
_exptl_crystal_size_min 0.17
_refine_diff_density_max 0.468
_refine_diff_density_min -0.306
_refine_diff_density_rms 0.055
_refine_ls_extinction_method none
_refine_ls_goodness_of_fit_ref 1.062
_refine_ls_hydrogen_treatment mixed
_refine_ls_matrix_type full
_refine_ls_number_parameters 243
_refine_ls_number_reflns 3579
_refine_ls_number_restraints 25
_refine_ls_restrained_S_all 1.059
_refine_ls_R_factor_all 0.0425
_refine_ls_R_factor_gt 0.0364
_refine_ls_shift/su_max 0.000
_refine_ls_shift/su_mean 0.000
_refine_ls_structure_factor_coef Fsqd
_refine_ls_weighting_details 'calc w=1/[\s^2^(Fo^2^)+(0.0495P)^2^+0.3675P] where P=(Fo^2^+2Fc^2^)/3'
_refine_ls_weighting_scheme calc
_refine_ls_wR_factor_gt 0.0961
_refine_ls_wR_factor_ref 0.0998
_reflns_number_gt 3200
_reflns_number_total 3579
_reflns_threshold_expression >2sigma(I)
_cod_data_source_file suppl_ncrs-2015-0238_suppl.cif
_cod_data_source_block a
_cod_original_sg_symbol_H-M P-1
_cod_database_code 8106980

loop_
_symmetry_equiv_pos_as_xyz
'x, y, z'
'-x, -y, -z'

loop_
_atom_site_label
_atom_site_type_symbol
_atom_site_fract_x
_atom_site_fract_y
_atom_site_fract_z
_atom_site_U_iso_or_equiv
_atom_site_adp_type
_atom_site_occupancy
_atom_site_symmetry_multiplicity
_atom_site_calc_flag
_atom_site_refinement_flags
_atom_site_disorder_assembly
_atom_site_disorder_group
Ni1 Ni 0.5000 0.5000 0.5000 0.02328(11) Uani 1 2 d S . .
O1 O 1.0654(2) 0.35907(19) 0.35890(12) 0.0407(4) Uani 1 1 d . . .
O2 O 1.2792(3) 0.2779(2) 0.24222(15) 0.0595(5) Uani 1 1 d . . .
O3 O 0.9437(2) 0.91977(18) 0.13991(12) 0.0406(4) Uani 1 1 d . . .
O1W O 0.6722(2) 0.35794(17) 0.42623(12) 0.0332(3) Uani 1 1 d D . .
H11 H 0.7899(17) 0.369(3) 0.401(2) 0.050 Uiso 1 1 d D . .
H12 H 0.629(3) 0.280(2) 0.418(2) 0.050 Uiso 1 1 d D . .
O2W O 0.7458(2) 0.62372(18) 0.48312(12) 0.0368(4) Uani 1 1 d D . .
H21 H 0.807(4) 0.616(3) 0.5333(15) 0.055 Uiso 1 1 d D . .
H22 H 0.759(4) 0.7136(17) 0.4397(16) 0.055 Uiso 1 1 d D . .
O3W O 0.5144(3) 0.1163(2) 0.39257(16) 0.0523(5) Uani 1 1 d DU . .
H31 H 0.424(4) 0.155(4) 0.358(2) 0.078 Uiso 1 1 d D . .
O4W O 0.8220(3) -0.0803(2) 0.34708(14) 0.0489(4) Uani 1 1 d DU . .
H41 H 0.865(4) -0.080(4) 0.2843(12) 0.073 Uiso 1 1 d D . .
H42 H 0.725(3) -0.020(3) 0.347(2) 0.073 Uiso 1 1 d D . .
O5W O 1.0098(13) 0.0322(7) 0.4703(5) 0.0963(18) Uani 0.50 1 d P . .
N1 N 1.0854(3) 0.7956(2) 0.02205(14) 0.0335(4) Uani 1 1 d D . .
H1 H 1.078(4) 0.8844(18) -0.0299(14) 0.040 Uiso 1 1 d D . .
N2 N 0.4518(2) 0.65393(19) 0.34865(12) 0.0269(3) Uani 1 1 d . . .
C1 C 1.1588(3) 0.3738(3) 0.26738(18) 0.0347(5) Uani 1 1 d . . .
C2 C 1.1261(3) 0.5245(2) 0.17986(17) 0.0309(4) Uani 1 1 d . . .
C3 C 1.0352(3) 0.6499(2) 0.20498(17) 0.0319(4) Uani 1 1 d . . .
H3 H 0.9851 0.6409 0.2754 0.038 Uiso 1 1 calc R . .
C4 C 1.0164(3) 0.7950(2) 0.12407(17) 0.0318(4) Uani 1 1 d . . .
C5 C 1.1762(3) 0.6714(3) -0.00552(18) 0.0368(5) Uani 1 1 d . . .
C6 C 1.1987(3) 0.5358(3) 0.07247(18) 0.0378(5) Uani 1 1 d . . .
H6 H 1.2616 0.4503 0.0555 0.045 Uiso 1 1 calc R . .
C7 C 1.2455(4) 0.6996(3) -0.12205(19) 0.0520(7) Uani 1 1 d . . .
H7A H 1.3018 0.6049 -0.1335 0.078 Uiso 1 1 calc R . .
H7B H 1.3419 0.7794 -0.1477 0.078 Uiso 1 1 calc R . .
H7C H 1.1370 0.7326 -0.1594 0.078 Uiso 1 1 calc R . .
C8 C 0.3599(3) 0.7927(2) 0.33804(17) 0.0352(5) Uani 1 1 d . . .
H8 H 0.2954 0.8136 0.3990 0.042 Uiso 1 1 calc R . .
C9 C 0.3559(3) 0.9066(3) 0.24133(17) 0.0362(5) Uani 1 1 d . . .
H9 H 0.2897 1.0008 0.2385 0.043 Uiso 1 1 calc R . .
C10 C 0.4503(3) 0.8803(2) 0.14873(16) 0.0312(4) Uani 1 1 d . . .
C11 C 0.5397(3) 0.7337(3) 0.15931(16) 0.0342(5) Uani 1 1 d . . .
H11A H 0.6014 0.7087 0.0994 0.041 Uiso 1 1 calc R . .
C12 C 0.5365(3) 0.6265(2) 0.25792(16) 0.0317(4) Uani 1 1 d . . .
H12A H 0.5962 0.5295 0.2625 0.038 Uiso 1 1 calc R . .
C13 C 0.4523(3) 1.0032(3) 0.04643(17) 0.0370(5) Uani 1 1 d . . .
H13 H 0.3801 1.0939 0.0470 0.044 Uiso 1 1 calc R . .
H32 H 0.488(8) 0.022(3) 0.426(4) 0.24(4) Uiso 1 1 d D . .

loop_
_atom_site_aniso_label
_atom_site_aniso_U_11
_atom_site_aniso_U_22
_atom_site_aniso_U_33
_atom_site_aniso_U_23
_atom_site_aniso_U_13
_atom_site_aniso_U_12
Ni1 0.02835(19) 0.02098(18) 0.01859(18) -0.00392(13) -0.00388(13) 0.00139(12)
O1 0.0388(9) 0.0458(9) 0.0326(8) -0.0070(7) -0.0057(7) 0.0060(7)
O2 0.0689(13) 0.0430(10) 0.0533(11) -0.0092(9) 0.0035(9) 0.0217(9)
O3 0.0511(10) 0.0346(8) 0.0335(8) -0.0105(7) -0.0045(7) 0.0098(7)
O1W 0.0367(8) 0.0304(8) 0.0315(8) -0.0115(6) -0.0013(6) 0.0037(6)
O2W 0.0421(9) 0.0348(8) 0.0306(8) -0.0013(6) -0.0111(7) -0.0095(7)
O3W 0.0641(12) 0.0436(10) 0.0531(11) -0.0216(9) -0.0084(9) 0.0015(9)
O4W 0.0575(11) 0.0412(10) 0.0400(9) -0.0081(8) 0.0019(8) 0.0040(8)
O5W 0.132(5) 0.062(4) 0.086(5) -0.004(3) -0.031(5) -0.001(4)
N1 0.0383(10) 0.0308(9) 0.0289(9) -0.0068(7) -0.0044(7) 0.0007(7)
N2 0.0306(8) 0.0257(8) 0.0216(8) -0.0031(6) -0.0056(6) 0.0000(6)
C1 0.0323(11) 0.0332(11) 0.0383(12) -0.0105(9) -0.0073(9) 0.0023(8)
C2 0.0277(10) 0.0321(11) 0.0334(11) -0.0107(9) -0.0059(8) 0.0004(8)
C3 0.0309(10) 0.0348(11) 0.0291(10) -0.0094(9) -0.0039(8) 0.0010(8)
C4 0.0298(10) 0.0339(11) 0.0324(11) -0.0114(9) -0.0059(8) 0.0016(8)
C5 0.0387(12) 0.0394(12) 0.0343(11) -0.0164(10) -0.0021(9) -0.0013(9)
C6 0.0434(12) 0.0337(11) 0.0364(12) -0.0140(9) -0.0029(10) 0.0024(9)
C7 0.0689(18) 0.0514(15) 0.0322(12) -0.0145(11) 0.0023(12) 0.0007(13)
C8 0.0460(12) 0.0323(11) 0.0257(10) -0.0076(9) -0.0080(9) 0.0070(9)
C9 0.0482(13) 0.0267(10) 0.0316(11) -0.0045(8) -0.0122(9) 0.0058(9)
C10 0.0344(11) 0.0298(10) 0.0252(10) 0.0014(8) -0.0099(8) -0.0056(8)
C11 0.0386(11) 0.0370(11) 0.0218(9) -0.0038(8) -0.0027(8) 0.0017(9)
C12 0.0388(11) 0.0287(10) 0.0250(10) -0.0057(8) -0.0059(8) 0.0059(8)
C13 0.0436(12) 0.0305(11) 0.0298(10) 0.0032(9) -0.0107(9) -0.0018(9)

loop_
_atom_type_symbol
_atom_type_description
_atom_type_scat_dispersion_real
_atom_type_scat_dispersion_imag
_atom_type_scat_source
C C 0.0033 0.0016 'International Tables Vol C Tables 4.2.6.8 and 6.1.1.4'
H H 0.0000 0.0000 'International Tables Vol C Tables 4.2.6.8 and 6.1.1.4'
N N 0.0061 0.0033 'International Tables Vol C Tables 4.2.6.8 and 6.1.1.4'
O O 0.0106 0.0060 'International Tables Vol C Tables 4.2.6.8 and 6.1.1.4'
Ni Ni 0.3393 1.1124 'International Tables Vol C Tables 4.2.6.8 and 6.1.1.4'

loop_
_geom_angle_atom_site_label_1
_geom_angle_atom_site_label_2
_geom_angle_atom_site_label_3
_geom_angle
_geom_angle_site_symmetry_1
_geom_angle_site_symmetry_3
O1W Ni1 O1W 180.000(1) 2_666 .
O1W Ni1 O2W 92.18(7) 2_666 .
O1W Ni1 O2W 87.82(7) . .
O1W Ni1 O2W 87.82(7) 2_666 2_666
O1W Ni1 O2W 92.18(7) . 2_666
O2W Ni1 O2W 180.000(1) . 2_666
O1W Ni1 N2 89.84(6) 2_666 2_666
O1W Ni1 N2 90.16(6) . 2_666
O2W Ni1 N2 91.97(6) . 2_666
O2W Ni1 N2 88.03(6) 2_666 2_666
O1W Ni1 N2 90.16(6) 2_666 .
O1W Ni1 N2 89.84(6) . .
O2W Ni1 N2 88.03(6) . .
O2W Ni1 N2 91.97(6) 2_666 .
N2 Ni1 N2 180.00(6) 2_666 .
Ni1 O1W H11 125.9(16) . .
Ni1 O1W H12 122.6(16) . .
H11 O1W H12 111.5(16) . .
Ni1 O2W H21 123.5(17) . .
Ni1 O2W H22 119.9(17) . .
H21 O2W H22 109.6(15) . .
H31 O3W H32 107.9(17) . .
H41 O4W H42 109.4(16) . .
C5 N1 C4 124.78(19) . .
C5 N1 H1 117.0(16) . .
C4 N1 H1 118.1(16) . .
C8 N2 C12 116.12(17) . .
C8 N2 Ni1 121.92(13) . .
C12 N2 Ni1 121.29(13) . .
O2 C1 O1 125.8(2) . .
O2 C1 C2 116.8(2) . .
O1 C1 C2 117.35(19) . .
C3 C2 C6 120.1(2) . .
C3 C2 C1 120.17(19) . .
C6 C2 C1 119.62(19) . .
C2 C3 C4 120.6(2) . .
C2 C3 H3 119.7 . .
C4 C3 H3 119.7 . .
O3 C4 N1 118.92(19) . .
O3 C4 C3 125.23(19) . .
N1 C4 C3 115.85(18) . .
C6 C5 N1 118.7(2) . .
C6 C5 C7 125.5(2) . .
N1 C5 C7 115.8(2) . .
C5 C6 C2 119.9(2) . .
C5 C6 H6 120.0 . .
C2 C6 H6 120.0 . .
C5 C7 H7A 109.5 . .
C5 C7 H7B 109.5 . .
H7A C7 H7B 109.5 . .
C5 C7 H7C 109.5 . .
H7A C7 H7C 109.5 . .
H7B C7 H7C 109.5 . .
N2 C8 C9 123.5(2) . .
N2 C8 H8 118.2 . .
C9 C8 H8 118.2 . .
C8 C9 C10 120.0(2) . .
C8 C9 H9 120.0 . .
C10 C9 H9 120.0 . .
C9 C10 C11 116.45(18) . .
C9 C10 C13 120.06(19) . .
C11 C10 C13 123.5(2) . .
C12 C11 C10 120.10(19) . .
C12 C11 H11A 119.9 . .
C10 C11 H11A 119.9 . .
N2 C12 C11 123.64(19) . .
N2 C12 H12A 118.2 . .
C11 C12 H12A 118.2 . .
C13 C13 C10 126.0(3) 2_675 .
C13 C13 H13 117.0 2_675 .
C10 C13 H13 117.0 . .

loop_
_geom_bond_atom_site_label_1
_geom_bond_atom_site_label_2
_geom_bond_distance
_geom_bond_site_symmetry_2
Ni1 O1W 2.0552(14) 2_666
Ni1 O1W 2.0552(14) .
Ni1 O2W 2.0552(15) .
Ni1 O2W 2.0552(15) 2_666
Ni1 N2 2.1408(16) 2_666
Ni1 N2 2.1408(16) .
O1 C1 1.258(3) .
O2 C1 1.242(3) .
O3 C4 1.265(3) .
O1W H11 0.829(9) .
O1W H12 0.834(9) .
O2W H21 0.843(9) .
O2W H22 0.836(9) .
O3W H31 0.844(10) .
O3W H32 0.840(10) .
O4W H41 0.844(10) .
O4W H42 0.836(10) .
O5W O5W 0.821(9) 2_756
N1 C5 1.367(3) .
N1 C4 1.371(3) .
N1 H1 0.886(10) .
N2 C8 1.342(3) .
N2 C12 1.348(3) .
C1 C2 1.525(3) .
C2 C3 1.363(3) .
C2 C6 1.418(3) .
C3 C4 1.429(3) .
C3 H3 0.9300 .
C5 C6 1.358(3) .
C5 C7 1.502(3) .
C6 H6 0.9300 .
C7 H7A 0.9600 .
C7 H7B 0.9600 .
C7 H7C 0.9600 .
C8 C9 1.384(3) .
C8 H8 0.9300 .
C9 C10 1.384(3) .
C9 H9 0.9300 .
C10 C11 1.396(3) .
C10 C13 1.469(3) .
C11 C12 1.371(3) .
C11 H11A 0.9300 .
C12 H12A 0.9300 .
C13 C13 1.324(5) 2_675
C13 H13 0.9300 .

loop_
_geom_hbond_atom_site_label_D
_geom_hbond_atom_site_label_H
_geom_hbond_atom_site_label_A
_geom_hbond_distance_DH
_geom_hbond_distance_HA
_geom_hbond_distance_DA
_geom_hbond_angle_DHA
_geom_hbond_site_symmetry_A
O1W H11 O1 0.829(9) 1.905(11) 2.725(2) 170(3) .
O1W H12 O3W 0.834(9) 1.882(10) 2.714(2) 175(3) .
O2W H21 O1 0.843(9) 1.917(11) 2.748(2) 169(2) 2_766
O2W H22 O4W 0.836(9) 1.916(11) 2.746(2) 172(2) 1_565
O3W H31 O2 0.844(10) 1.992(14) 2.807(3) 162(3) 1_455
O3W H32 O4W 0.840(10) 2.61(7) 2.785(3) 93(5) .
O4W H41 O3 0.844(10) 1.926(10) 2.769(2) 176(3) 1_545
O4W H42 O3W 0.836(10) 1.979(12) 2.785(3) 162(3) .
N1 H1 O3 0.886(10) 1.931(10) 2.816(2) 178(2) 2_775

loop_
_geom_torsion_atom_site_label_1
_geom_torsion_atom_site_label_2
_geom_torsion_atom_site_label_3
_geom_torsion_atom_site_label_4
_geom_torsion
_geom_torsion_site_symmetry_1
_geom_torsion_site_symmetry_2
_geom_torsion_site_symmetry_3
_geom_torsion_site_symmetry_4
O1W Ni1 N2 C8 8.03(17) 2_666 . . .
O1W Ni1 N2 C8 -171.97(17) . . . .
O2W Ni1 N2 C8 -84.15(17) . . . .
O2W Ni1 N2 C8 95.85(17) 2_666 . . .
N2 Ni1 N2 C8 -165(100) 2_666 . . .
O1W Ni1 N2 C12 178.31(16) 2_666 . . .
O1W Ni1 N2 C12 -1.69(16) . . . .
O2W Ni1 N2 C12 86.13(16) . . . .
O2W Ni1 N2 C12 -93.87(16) 2_666 . . .
N2 Ni1 N2 C12 5(100) 2_666 . . .
O2 C1 C2 C3 -163.9(2) . . . .
O1 C1 C2 C3 14.4(3) . . . .
O2 C1 C2 C6 13.2(3) . . . .
O1 C1 C2 C6 -168.5(2) . . . .
C6 C2 C3 C4 -1.6(3) . . . .
C1 C2 C3 C4 175.51(19) . . . .
C5 N1 C4 O3 176.5(2) . . . .
C5 N1 C4 C3 -3.0(3) . . . .
C2 C3 C4 O3 -176.2(2) . . . .
C2 C3 C4 N1 3.2(3) . . . .
C4 N1 C5 C6 1.0(3) . . . .
C4 N1 C5 C7 -178.2(2) . . . .
N1 C5 C6 C2 0.9(3) . . . .
C7 C5 C6 C2 -180.0(2) . . . .
C3 C2 C6 C5 -0.5(3) . . . .
C1 C2 C6 C5 -177.7(2) . . . .
C12 N2 C8 C9 -2.6(3) . . . .
Ni1 N2 C8 C9 168.19(18) . . . .
N2 C8 C9 C10 -0.1(4) . . . .
C8 C9 C10 C11 2.4(3) . . . .
C8 C9 C10 C13 -177.7(2) . . . .
C9 C10 C11 C12 -2.1(3) . . . .
C13 C10 C11 C12 178.0(2) . . . .
C8 N2 C12 C11 2.9(3) . . . .
Ni1 N2 C12 C11 -167.91(17) . . . .
C10 C11 C12 N2 -0.6(3) . . . .
C9 C10 C13 C13 175.2(3) . . . 2_675
C11 C10 C13 C13 -4.9(4) . . . 2_675
